data_7153750
loop_
_publ_author_name
'Callebaut, Gert'
'Colpaert, Filip'
'Nonn, Melinda'
'Kiss, Lor\'and'
'Sillanp\"a\"a, Reijo'
'T\"ornroos, Karl W'
'F\"ul\"op, Ferenc'
'De Kimpe, Norbert'
'Mangelinckx, Sven'

_publ_section_title
;
 Asymmetric synthesis of chloroisothreonine derivatives via
 syn-stereoselective Mannich-type additions across
 N-sulfinyl-\a-chloroimines.
;
_journal_issue 21
_journal_name_full 'Organic &amp; biomolecular chemistry'
_journal_page_first 3393
_journal_page_last 3405
_journal_paper_doi 10.1039/c4ob00243a
_journal_volume 12
_journal_year 2014
_chemical_absolute_configuration ad
_chemical_formula_moiety 'C12 H24 Cl N O4 S'
_chemical_formula_sum 'C12 H24 Cl N O4 S'
_chemical_formula_weight 313.83
_chemical_name_systematic
; 
 ? 
;
_space_group_IT_number 144
_symmetry_cell_setting trigonal
_symmetry_space_group_name_Hall 'P 31'
_symmetry_space_group_name_H-M 'P 31'
_atom_sites_solution_hydrogens geom
_atom_sites_solution_primary direct
_atom_sites_solution_secondary difmap
_audit_creation_method SHELXL-97
_cell_angle_alpha 90.00
_cell_angle_beta 90.00
_cell_angle_gamma 120.00
_cell_formula_units_Z 6
_cell_length_a 9.4099(9)
_cell_length_b 9.4099(9)
_cell_length_c 31.116(3)
_cell_measurement_reflns_used 9653
_cell_measurement_temperature 123(2)
_cell_measurement_theta_max 31.48
_cell_measurement_theta_min 2.50
_cell_volume 2386.1(4)
_computing_cell_refinement 'Bruker SAINT'
_computing_data_collection 'Bruker APEX2'
_computing_data_reduction 'Bruker SAINT'
_computing_molecular_graphics 'Bruker SHELXTL'
_computing_publication_material 'Bruker SHELXTL'
_computing_structure_refinement 'SHELXL-97 (Sheldrick, 2008)'
_computing_structure_solution 'SHELXS-97 (Sheldrick, 2008)'
_diffrn_ambient_temperature 123(2)
_diffrn_measured_fraction_theta_full 1.000
_diffrn_measured_fraction_theta_max 1.000
_diffrn_measurement_device_type 'Bruker APEX-II CCD'
_diffrn_measurement_method '\f and \w scans'
_diffrn_radiation_monochromator graphite
_diffrn_radiation_source 'fine-focus sealed tube'
_diffrn_radiation_type MoK\a
_diffrn_radiation_wavelength 0.71073
_diffrn_reflns_av_R_equivalents 0.0472
_diffrn_reflns_av_sigmaI/netI 0.0348
_diffrn_reflns_limit_h_max 13
_diffrn_reflns_limit_h_min -13
_diffrn_reflns_limit_k_max 13
_diffrn_reflns_limit_k_min -13
_diffrn_reflns_limit_l_max 45
_diffrn_reflns_limit_l_min -45
_diffrn_reflns_number 41013
_diffrn_reflns_theta_full 31.48
_diffrn_reflns_theta_max 31.48
_diffrn_reflns_theta_min 2.50
_exptl_absorpt_coefficient_mu 0.380
_exptl_absorpt_correction_T_max 0.8300
_exptl_absorpt_correction_T_min 0.8238
_exptl_absorpt_correction_type multi-scan
_exptl_absorpt_process_details
;
SADABS G.M Sheldrick, University of 
G\"ttingen, Germany, 2008.
;
_exptl_crystal_colour colourless
_exptl_crystal_density_diffrn 1.310
_exptl_crystal_density_method 'not measured'
_exptl_crystal_description 'irregular prism'
_exptl_crystal_F_000 1008
_exptl_crystal_size_max 0.53
_exptl_crystal_size_mid 0.52
_exptl_crystal_size_min 0.51
_refine_diff_density_max 0.811
_refine_diff_density_min -0.323
_refine_diff_density_rms 0.075
_refine_ls_abs_structure_details 'Flack H D (1983), Acta Cryst. A39, 876-881'
_refine_ls_abs_structure_Flack 0.08(4)
_refine_ls_extinction_method none
_refine_ls_goodness_of_fit_ref 1.244
_refine_ls_hydrogen_treatment mixed
_refine_ls_matrix_type full
_refine_ls_number_parameters 363
_refine_ls_number_reflns 10576
_refine_ls_number_restraints 1
_refine_ls_restrained_S_all 1.244
_refine_ls_R_factor_all 0.0392
_refine_ls_R_factor_gt 0.0390
_refine_ls_shift/su_max 0.001
_refine_ls_shift/su_mean 0.000
_refine_ls_structure_factor_coef Fsqd
_refine_ls_weighting_details 'calc w=1/[\s^2^(Fo^2^)+(0.0319P)^2^+1.2559P] where P=(Fo^2^+2Fc^2^)/3'
_refine_ls_weighting_scheme calc
_refine_ls_wR_factor_gt 0.0981
_refine_ls_wR_factor_ref 0.0981
_reflns_number_gt 10532
_reflns_number_total 10576
_reflns_threshold_expression >2sigma(I)
_cod_data_source_file c4ob00243a2.cif
_cod_data_source_block Compound7ac
_cod_depositor_comments
;
The following automatic conversions were performed:

'_symmetry_cell_setting' value 'Trigonal' changed to 'trigonal'
according to
/usr/data/users/saulius/crontab/automatic-downloads/rss-feeds/RSC/lib/dictionaries/cif_core.dic
dictionary named 'cif_core.dic' version 2.4.2 from 2011-04-26.

Automatic conversion script
Id: cif_fix_values 2281 2013-09-26 08:29:07Z andrius 

 Adding full bibliography for 7153748--7153750.cif.
;
_cod_original_sg_symbol_H-M P3(1)
_cod_database_code 7153750

loop_
_symmetry_equiv_pos_as_xyz
'x, y, z'
'-y, x-y, z+1/3'
'-x+y, -x, z+2/3'

loop_
_atom_site_label
_atom_site_type_symbol
_atom_site_fract_x
_atom_site_fract_y
_atom_site_fract_z
_atom_site_U_iso_or_equiv
_atom_site_adp_type
_atom_site_occupancy
_atom_site_symmetry_multiplicity
_atom_site_calc_flag
_atom_site_refinement_flags
Cl1 Cl -0.33604(5) 0.63845(6) 0.115250(15) 0.02067(9) Uani 1 1 d .
S1 S -0.06353(5) 0.53296(5) 0.139018(13) 0.01334(7) Uani 1 1 d .
O1 O -0.19710(16) 0.37672(16) 0.15757(5) 0.0190(2) Uani 1 1 d .
N1 N -0.01697(18) 0.68711(18) 0.17282(5) 0.0137(2) Uani 1 1 d .
H1 H -0.027(3) 0.664(3) 0.1982(9) 0.016 Uiso 1 1 d .
C1 C -0.2469(2) 0.7562(2) 0.16475(6) 0.0151(3) Uani 1 1 d .
O2 O 0.00124(17) 0.90412(19) 0.23642(4) 0.0218(3) Uani 1 1 d .
H2A H 0.0857 0.9523 0.2518 0.033 Uiso 1 1 calc R
N2 N 0.50386(19) 0.16426(18) 0.29487(5) 0.0134(2) Uani 1 1 d .
C2 C -0.06159(19) 0.8122(2) 0.16277(5) 0.0122(3) Uani 1 1 d .
H2B H -0.0233 0.8514 0.1328 0.015 Uiso 1 1 calc R
Cl2 Cl 0.44913(6) -0.15397(5) 0.353595(14) 0.02000(8) Uani 1 1 d .
S2 S 0.35042(5) 0.11963(5) 0.328865(13) 0.01303(7) Uani 1 1 d .
H2 H 0.482(3) 0.144(3) 0.2698(9) 0.016 Uiso 1 1 d .
O3 O 0.26050(16) 1.07710(18) 0.14424(4) 0.0196(3) Uani 1 1 d .
C3 C 0.1235(2) 0.5179(2) 0.14434(6) 0.0180(3) Uani 1 1 d .
O4 O 0.32175(18) 1.0457(2) 0.21206(5) 0.0243(3) Uani 1 1 d .
C4 C 0.2629(3) 0.6739(3) 0.12527(9) 0.0289(4) Uani 1 1 d .
H4A H 0.3576 0.6592 0.1203 0.043 Uiso 1 1 calc R
H4B H 0.2938 0.7652 0.1453 0.043 Uiso 1 1 calc R
H4C H 0.2275 0.6981 0.0980 0.043 Uiso 1 1 calc R
C5 C 0.1532(3) 0.4899(3) 0.19088(7) 0.0291(4) Uani 1 1 d .
H5A H 0.2467 0.4713 0.1923 0.044 Uiso 1 1 calc R
H5B H 0.0552 0.3937 0.2022 0.044 Uiso 1 1 calc R
H5C H 0.1769 0.5867 0.2080 0.044 Uiso 1 1 calc R
O5 O 0.19405(17) -0.01405(16) 0.31027(5) 0.0181(2) Uani 1 1 d .
C6 C 0.0893(3) 0.3691(3) 0.11679(8) 0.0265(4) Uani 1 1 d .
H6A H 0.1868 0.3568 0.1164 0.040 Uiso 1 1 calc R
H6B H 0.0628 0.3853 0.0874 0.040 Uiso 1 1 calc R
H6C H -0.0035 0.2701 0.1289 0.040 Uiso 1 1 calc R
O6 O 0.7351(2) 0.18375(17) 0.23401(4) 0.0229(3) Uani 1 1 d .
H6 H 0.7662 0.2694 0.2194 0.034 Uiso 1 1 calc R
C7 C 0.0415(2) 0.9571(2) 0.19353(5) 0.0150(3) Uani 1 1 d .
H7A H 0.0129 1.0446 0.1882 0.018 Uiso 1 1 calc R
O7 O 0.88658(19) 0.45269(16) 0.32475(4) 0.0211(3) Uani 1 1 d .
C8 C 0.2231(2) 1.0284(2) 0.18482(6) 0.0156(3) Uani 1 1 d .
O8 O 0.8661(2) 0.50138(18) 0.25533(5) 0.0256(3) Uani 1 1 d .
C9 C 0.4360(2) 1.1652(3) 0.13387(6) 0.0215(4) Uani 1 1 d .
H9A H 0.4837 1.0933 0.1383 0.026 Uiso 1 1 calc R
H9B H 0.4953 1.2634 0.1523 0.026 Uiso 1 1 calc R
C10 C 0.4490(3) 1.2143(3) 0.08745(6) 0.0237(4) Uani 1 1 d .
H10A H 0.5649 1.2781 0.0792 0.035 Uiso 1 1 calc R
H10B H 0.3970 1.2811 0.0833 0.035 Uiso 1 1 calc R
H10C H 0.3937 1.1157 0.0695 0.035 Uiso 1 1 calc R
C11 C -0.2763(2) 0.9017(2) 0.16245(7) 0.0210(3) Uani 1 1 d .
H11A H -0.2431 0.9623 0.1896 0.032 Uiso 1 1 calc R
H11B H -0.3930 0.8616 0.1573 0.032 Uiso 1 1 calc R
H11C H -0.2115 0.9744 0.1389 0.032 Uiso 1 1 calc R
C12 C -0.3385(2) 0.6421(2) 0.20188(7) 0.0202(3) Uani 1 1 d .
H12A H -0.2915 0.6983 0.2291 0.030 Uiso 1 1 calc R
H12B H -0.3285 0.5435 0.1999 0.030 Uiso 1 1 calc R
H12C H -0.4546 0.6108 0.2005 0.030 Uiso 1 1 calc R
C13 C 0.5745(2) -0.0633(2) 0.30519(6) 0.0151(3) Uani 1 1 d .
C14 C 0.6293(2) 0.12261(19) 0.30660(5) 0.0128(3) Uani 1 1 d .
H14A H 0.6641 0.1612 0.3367 0.015 Uiso 1 1 calc R
C15 C 0.3339(2) 0.3052(2) 0.32355(6) 0.0174(3) Uani 1 1 d .
C16 C 0.2950(3) 0.3295(3) 0.27755(7) 0.0287(4) Uani 1 1 d .
H16A H 0.2838 0.4274 0.2760 0.043 Uiso 1 1 calc R
H16B H 0.1921 0.2333 0.2685 0.043 Uiso 1 1 calc R
H16C H 0.3841 0.3433 0.2585 0.043 Uiso 1 1 calc R
C17 C 0.4946(3) 0.4487(2) 0.33959(8) 0.0277(4) Uani 1 1 d .
H17A H 0.4829 0.5460 0.3426 0.042 Uiso 1 1 calc R
H17B H 0.5823 0.4714 0.3190 0.042 Uiso 1 1 calc R
H17C H 0.5223 0.4211 0.3676 0.042 Uiso 1 1 calc R
C18 C 0.1923(3) 0.2745(3) 0.35361(8) 0.0276(4) Uani 1 1 d .
H18A H 0.1788 0.3712 0.3538 0.041 Uiso 1 1 calc R
H18B H 0.2168 0.2536 0.3828 0.041 Uiso 1 1 calc R
H18C H 0.0908 0.1791 0.3435 0.041 Uiso 1 1 calc R
C19 C 0.7779(2) 0.2260(2) 0.27718(6) 0.0157(3) Uani 1 1 d .
H19A H 0.8659 0.2002 0.2846 0.019 Uiso 1 1 calc R
C20 C 0.8462(2) 0.4090(2) 0.28414(6) 0.0159(3) Uani 1 1 d .
C21 C 0.9707(3) 0.6310(2) 0.33253(7) 0.0245(4) Uani 1 1 d .
H21A H 0.9033 0.6770 0.3216 0.029 Uiso 1 1 calc R
H21B H 1.0778 0.6860 0.3175 0.029 Uiso 1 1 calc R
C22 C 0.9960(4) 0.6583(3) 0.38017(8) 0.0361(6) Uani 1 1 d .
H22A H 1.0577 0.7763 0.3861 0.054 Uiso 1 1 calc R
H22B H 1.0576 0.6069 0.3909 0.054 Uiso 1 1 calc R
H22C H 0.8892 0.6094 0.3946 0.054 Uiso 1 1 calc R
C23 C 0.4663(3) -0.1550(2) 0.26728(7) 0.0217(4) Uani 1 1 d .
H23A H 0.5249 -0.1052 0.2405 0.032 Uiso 1 1 calc R
H23B H 0.3654 -0.1490 0.2684 0.032 Uiso 1 1 calc R
H23C H 0.4387 -0.2701 0.2684 0.032 Uiso 1 1 calc R
C24 C 0.7209(3) -0.0902(3) 0.30947(8) 0.0250(4) Uani 1 1 d .
H24A H 0.7867 -0.0538 0.2831 0.038 Uiso 1 1 calc R
H24B H 0.6816 -0.2071 0.3141 0.038 Uiso 1 1 calc R
H24C H 0.7886 -0.0270 0.3340 0.038 Uiso 1 1 calc R

loop_
_atom_site_aniso_label
_atom_site_aniso_U_11
_atom_site_aniso_U_22
_atom_site_aniso_U_33
_atom_site_aniso_U_23
_atom_site_aniso_U_13
_atom_site_aniso_U_12
Cl1 0.01690(18) 0.0216(2) 0.02489(19) -0.00863(15) -0.00844(15) 0.01062(17)
S1 0.01000(16) 0.01295(17) 0.01662(16) -0.00071(13) -0.00101(13) 0.00539(14)
O1 0.0122(6) 0.0122(5) 0.0272(6) -0.0002(5) 0.0010(5) 0.0021(5)
N1 0.0135(6) 0.0146(6) 0.0134(6) 0.0002(5) -0.0008(5) 0.0074(5)
C1 0.0100(7) 0.0148(7) 0.0195(7) -0.0036(6) -0.0021(5) 0.0054(6)
O2 0.0143(6) 0.0249(7) 0.0157(5) -0.0023(5) -0.0003(4) 0.0019(5)
N2 0.0143(6) 0.0130(6) 0.0134(6) 0.0010(5) -0.0001(5) 0.0071(5)
C2 0.0086(6) 0.0110(6) 0.0156(6) -0.0010(5) -0.0007(5) 0.0038(5)
Cl2 0.0216(2) 0.01386(17) 0.02343(19) 0.00641(14) 0.00510(15) 0.00801(16)
S2 0.01273(17) 0.00950(16) 0.01477(15) 0.00040(12) 0.00037(13) 0.00400(14)
O3 0.0119(6) 0.0209(6) 0.0197(6) 0.0046(5) -0.0003(4) 0.0036(5)
C3 0.0128(7) 0.0193(8) 0.0242(8) 0.0019(6) 0.0008(6) 0.0098(6)
O4 0.0140(6) 0.0346(8) 0.0183(6) 0.0012(5) -0.0026(5) 0.0076(6)
C4 0.0132(8) 0.0237(10) 0.0479(13) 0.0056(9) 0.0082(8) 0.0079(7)
C5 0.0251(10) 0.0447(13) 0.0276(9) 0.0021(9) -0.0042(8) 0.0251(10)
O5 0.0137(5) 0.0109(5) 0.0236(6) -0.0010(4) -0.0007(5) 0.0016(4)
C6 0.0280(10) 0.0241(9) 0.0349(10) -0.0030(8) 0.0003(8) 0.0186(8)
O6 0.0315(8) 0.0128(6) 0.0168(6) -0.0008(5) 0.0040(5) 0.0052(6)
C7 0.0110(7) 0.0134(7) 0.0180(7) -0.0020(5) 0.0003(5) 0.0041(6)
O7 0.0231(7) 0.0098(5) 0.0202(6) -0.0003(4) -0.0040(5) 0.0007(5)
C8 0.0101(7) 0.0135(7) 0.0182(7) -0.0019(5) 0.0003(5) 0.0021(6)
O8 0.0365(9) 0.0148(6) 0.0200(6) 0.0027(5) -0.0002(6) 0.0087(6)
C9 0.0119(7) 0.0229(9) 0.0226(8) 0.0043(7) 0.0018(6) 0.0033(7)
C10 0.0223(9) 0.0224(9) 0.0214(8) 0.0027(7) 0.0060(7) 0.0075(7)
C11 0.0170(8) 0.0185(8) 0.0314(9) -0.0063(7) -0.0054(7) 0.0118(7)
C12 0.0114(7) 0.0189(8) 0.0264(9) 0.0014(6) 0.0030(6) 0.0047(6)
C13 0.0147(7) 0.0093(6) 0.0189(7) 0.0028(5) 0.0034(6) 0.0041(6)
C14 0.0120(7) 0.0095(6) 0.0150(6) 0.0008(5) -0.0001(5) 0.0039(5)
C15 0.0163(7) 0.0116(7) 0.0236(8) 0.0007(6) 0.0008(6) 0.0064(6)
C16 0.0399(12) 0.0246(10) 0.0275(9) 0.0053(8) -0.0025(8) 0.0205(9)
C17 0.0222(9) 0.0116(8) 0.0455(12) -0.0085(8) -0.0020(8) 0.0055(7)
C18 0.0236(10) 0.0276(10) 0.0355(11) -0.0015(8) 0.0070(8) 0.0158(8)
C19 0.0158(7) 0.0103(7) 0.0196(7) 0.0002(5) 0.0020(6) 0.0054(6)
C20 0.0134(7) 0.0114(7) 0.0194(7) 0.0009(6) 0.0004(6) 0.0036(6)
C21 0.0271(10) 0.0109(7) 0.0255(9) -0.0009(6) -0.0022(7) 0.0020(7)
C22 0.0416(14) 0.0217(10) 0.0264(10) -0.0069(8) -0.0022(9) 0.0018(9)
C23 0.0228(9) 0.0103(7) 0.0259(9) -0.0031(6) 0.0012(7) 0.0038(6)
C24 0.0196(8) 0.0156(8) 0.0434(11) 0.0074(7) 0.0068(8) 0.0115(7)

loop_
_atom_type_symbol
_atom_type_description
_atom_type_scat_dispersion_real
_atom_type_scat_dispersion_imag
_atom_type_scat_source
C C 0.0033 0.0016 'International Tables Vol C Tables 4.2.6.8 and 6.1.1.4'
H H 0.0000 0.0000 'International Tables Vol C Tables 4.2.6.8 and 6.1.1.4'
N N 0.0061 0.0033 'International Tables Vol C Tables 4.2.6.8 and 6.1.1.4'
O O 0.0106 0.0060 'International Tables Vol C Tables 4.2.6.8 and 6.1.1.4'
S S 0.1246 0.1234 'International Tables Vol C Tables 4.2.6.8 and 6.1.1.4'
Cl Cl 0.1484 0.1585 'International Tables Vol C Tables 4.2.6.8 and 6.1.1.4'

loop_
_geom_angle_atom_site_label_1
_geom_angle_atom_site_label_2
_geom_angle_atom_site_label_3
_geom_angle
O1 S1 N1 109.84(8)
O1 S1 C3 104.83(8)
N1 S1 C3 99.50(8)
C2 N1 S1 120.57(11)
C2 N1 H1 112(2)
S1 N1 H1 116(2)
C12 C1 C11 112.11(16)
C12 C1 C2 114.53(15)
C11 C1 C2 111.71(15)
C12 C1 Cl1 106.55(12)
C11 C1 Cl1 105.57(12)
C2 C1 Cl1 105.58(11)
C7 O2 H2A 109.5
C14 N2 S2 119.18(11)
C14 N2 H2 109.2(19)
S2 N2 H2 117.8(19)
N1 C2 C7 105.68(13)
N1 C2 C1 116.29(14)
C7 C2 C1 112.23(14)
N1 C2 H2B 107.4
C7 C2 H2B 107.4
C1 C2 H2B 107.4
O5 S2 N2 109.34(8)
O5 S2 C15 104.46(8)
N2 S2 C15 100.25(8)
C8 O3 C9 115.66(14)
C4 C3 C5 113.21(18)
C4 C3 C6 110.49(17)
C5 C3 C6 110.28(18)
C4 C3 S1 106.73(13)
C5 C3 S1 111.35(13)
C6 C3 S1 104.36(13)
C3 C4 H4A 109.5
C3 C4 H4B 109.5
H4A C4 H4B 109.5
C3 C4 H4C 109.5
H4A C4 H4C 109.5
H4B C4 H4C 109.5
C3 C5 H5A 109.5
C3 C5 H5B 109.5
H5A C5 H5B 109.5
C3 C5 H5C 109.5
H5A C5 H5C 109.5
H5B C5 H5C 109.5
C3 C6 H6A 109.5
C3 C6 H6B 109.5
H6A C6 H6B 109.5
C3 C6 H6C 109.5
H6A C6 H6C 109.5
H6B C6 H6C 109.5
C19 O6 H6 109.5
O2 C7 C8 111.73(14)
O2 C7 C2 109.57(14)
C8 C7 C2 110.53(14)
O2 C7 H7A 108.3
C8 C7 H7A 108.3
C2 C7 H7A 108.3
C20 O7 C21 114.69(15)
O4 C8 O3 124.57(17)
O4 C8 C7 123.73(16)
O3 C8 C7 111.60(15)
O3 C9 C10 106.30(16)
O3 C9 H9A 110.5
C10 C9 H9A 110.5
O3 C9 H9B 110.5
C10 C9 H9B 110.5
H9A C9 H9B 108.7
C9 C10 H10A 109.5
C9 C10 H10B 109.5
H10A C10 H10B 109.5
C9 C10 H10C 109.5
H10A C10 H10C 109.5
H10B C10 H10C 109.5
C1 C11 H11A 109.5
C1 C11 H11B 109.5
H11A C11 H11B 109.5
C1 C11 H11C 109.5
H11A C11 H11C 109.5
H11B C11 H11C 109.5
C1 C12 H12A 109.5
C1 C12 H12B 109.5
H12A C12 H12B 109.5
C1 C12 H12C 109.5
H12A C12 H12C 109.5
H12B C12 H12C 109.5
C23 C13 C24 112.28(16)
C23 C13 C14 114.35(15)
C24 C13 C14 111.39(15)
C23 C13 Cl2 106.32(12)
C24 C13 Cl2 105.94(13)
C14 C13 Cl2 105.84(11)
N2 C14 C19 106.32(13)
N2 C14 C13 115.82(14)
C19 C14 C13 112.22(14)
N2 C14 H14A 107.4
C19 C14 H14A 107.4
C13 C14 H14A 107.4
C16 C15 C17 112.44(18)
C16 C15 C18 110.52(18)
C17 C15 C18 110.58(17)
C16 C15 S2 111.61(14)
C17 C15 S2 107.16(14)
C18 C15 S2 104.18(13)
C15 C16 H16A 109.5
C15 C16 H16B 109.5
H16A C16 H16B 109.5
C15 C16 H16C 109.5
H16A C16 H16C 109.5
H16B C16 H16C 109.5
C15 C17 H17A 109.5
C15 C17 H17B 109.5
H17A C17 H17B 109.5
C15 C17 H17C 109.5
H17A C17 H17C 109.5
H17B C17 H17C 109.5
C15 C18 H18A 109.5
C15 C18 H18B 109.5
H18A C18 H18B 109.5
C15 C18 H18C 109.5
H18A C18 H18C 109.5
H18B C18 H18C 109.5
O6 C19 C20 110.87(14)
O6 C19 C14 110.42(14)
C20 C19 C14 111.47(14)
O6 C19 H19A 108.0
C20 C19 H19A 108.0
C14 C19 H19A 108.0
O8 C20 O7 124.94(17)
O8 C20 C19 122.64(16)
O7 C20 C19 112.36(15)
O7 C21 C22 107.77(17)
O7 C21 H21A 110.2
C22 C21 H21A 110.2
O7 C21 H21B 110.2
C22 C21 H21B 110.2
H21A C21 H21B 108.5
C21 C22 H22A 109.5
C21 C22 H22B 109.5
H22A C22 H22B 109.5
C21 C22 H22C 109.5
H22A C22 H22C 109.5
H22B C22 H22C 109.5
C13 C23 H23A 109.5
C13 C23 H23B 109.5
H23A C23 H23B 109.5
C13 C23 H23C 109.5
H23A C23 H23C 109.5
H23B C23 H23C 109.5
C13 C24 H24A 109.5
C13 C24 H24B 109.5
H24A C24 H24B 109.5
C13 C24 H24C 109.5
H24A C24 H24C 109.5
H24B C24 H24C 109.5

loop_
_geom_bond_atom_site_label_1
_geom_bond_atom_site_label_2
_geom_bond_distance
Cl1 C1 1.8369(17)
S1 O1 1.4921(14)
S1 N1 1.6634(15)
S1 C3 1.8418(18)
N1 C2 1.468(2)
N1 H1 0.81(3)
C1 C12 1.518(3)
C1 C11 1.528(3)
C1 C2 1.550(2)
O2 C7 1.409(2)
O2 H2A 0.8400
N2 C14 1.464(2)
N2 S2 1.6655(16)
N2 H2 0.81(3)
C2 C7 1.547(2)
C2 H2B 1.0000
Cl2 C13 1.8390(17)
S2 O5 1.4937(14)
S2 C15 1.8362(19)
O3 C8 1.329(2)
O3 C9 1.466(2)
C3 C4 1.518(3)
C3 C5 1.523(3)
C3 C6 1.532(3)
O4 C8 1.207(2)
C4 H4A 0.9800
C4 H4B 0.9800
C4 H4C 0.9800
C5 H5A 0.9800
C5 H5B 0.9800
C5 H5C 0.9800
C6 H6A 0.9800
C6 H6B 0.9800
C6 H6C 0.9800
O6 C19 1.401(2)
O6 H6 0.8400
C7 C8 1.516(2)
C7 H7A 1.0000
O7 C20 1.324(2)
O7 C21 1.474(2)
O8 C20 1.197(2)
C9 C10 1.503(3)
C9 H9A 0.9900
C9 H9B 0.9900
C10 H10A 0.9800
C10 H10B 0.9800
C10 H10C 0.9800
C11 H11A 0.9800
C11 H11B 0.9800
C11 H11C 0.9800
C12 H12A 0.9800
C12 H12B 0.9800
C12 H12C 0.9800
C13 C23 1.515(3)
C13 C24 1.526(3)
C13 C14 1.558(2)
C14 C19 1.542(2)
C14 H14A 1.0000
C15 C16 1.523(3)
C15 C17 1.523(3)
C15 C18 1.533(3)
C16 H16A 0.9800
C16 H16B 0.9800
C16 H16C 0.9800
C17 H17A 0.9800
C17 H17B 0.9800
C17 H17C 0.9800
C18 H18A 0.9800
C18 H18B 0.9800
C18 H18C 0.9800
C19 C20 1.522(2)
C19 H19A 1.0000
C21 C22 1.503(3)
C21 H21A 0.9900
C21 H21B 0.9900
C22 H22A 0.9800
C22 H22B 0.9800
C22 H22C 0.9800
C23 H23A 0.9800
C23 H23B 0.9800
C23 H23C 0.9800
C24 H24A 0.9800
C24 H24B 0.9800
C24 H24C 0.9800

loop_
_geom_torsion_atom_site_label_1
_geom_torsion_atom_site_label_2
_geom_torsion_atom_site_label_3
_geom_torsion_atom_site_label_4
_geom_torsion
O1 S1 N1 C2 -108.89(13)
C3 S1 N1 C2 141.46(13)
S1 N1 C2 C7 -164.28(11)
S1 N1 C2 C1 70.49(17)
C12 C1 C2 N1 40.1(2)
C11 C1 C2 N1 168.89(14)
Cl1 C1 C2 N1 -76.84(15)
C12 C1 C2 C7 -81.78(18)
C11 C1 C2 C7 47.1(2)
Cl1 C1 C2 C7 161.32(12)
C14 N2 S2 O5 -111.08(13)
C14 N2 S2 C15 139.50(13)
O1 S1 C3 C4 179.28(14)
N1 S1 C3 C4 -67.12(15)
O1 S1 C3 C5 -56.70(17)
N1 S1 C3 C5 56.90(16)
O1 S1 C3 C6 62.27(15)
N1 S1 C3 C6 175.87(13)
N1 C2 C7 O2 -60.83(17)
C1 C2 C7 O2 66.88(18)
N1 C2 C7 C8 62.73(17)
C1 C2 C7 C8 -169.57(14)
C9 O3 C8 O4 -3.4(3)
C9 O3 C8 C7 173.18(16)
O2 C7 C8 O4 -3.9(3)
C2 C7 C8 O4 -126.21(19)
O2 C7 C8 O3 179.51(15)
C2 C7 C8 O3 57.2(2)
C8 O3 C9 C10 -177.48(17)
S2 N2 C14 C19 -162.06(11)
S2 N2 C14 C13 72.54(17)
C23 C13 C14 N2 40.5(2)
C24 C13 C14 N2 169.11(15)
Cl2 C13 C14 N2 -76.19(15)
C23 C13 C14 C19 -81.84(19)
C24 C13 C14 C19 46.8(2)
Cl2 C13 C14 C19 161.48(12)
O5 S2 C15 C16 -53.22(16)
N2 S2 C15 C16 60.00(16)
O5 S2 C15 C17 -176.72(14)
N2 S2 C15 C17 -63.50(15)
O5 S2 C15 C18 66.06(15)
N2 S2 C15 C18 179.28(13)
N2 C14 C19 O6 -62.41(17)
C13 C14 C19 O6 65.17(19)
N2 C14 C19 C20 61.30(18)
C13 C14 C19 C20 -171.13(14)
C21 O7 C20 O8 -3.8(3)
C21 O7 C20 C19 173.38(16)
O6 C19 C20 O8 -3.3(3)
C14 C19 C20 O8 -126.7(2)
O6 C19 C20 O7 179.48(16)
C14 C19 C20 O7 56.0(2)
C20 O7 C21 C22 175.8(2)
